data_2239858
loop_
_publ_author_name
'Goodner, Joshua A.'
'Powers, Brandon J.'
'Powell, Douglas R.'
'Yang, Lei'

_publ_section_title
;
 Crystal structure of
 di-\m-hydroxido-bis{[<i>N</i>,<i>N</i>'-bis(2,6-dimethylphenyl)pentane-2,4-diiminato(1--)]zinc}
;
_journal_issue 9
_journal_name_full 'Acta Crystallographica Section E'
_journal_page_first m320
_journal_page_last m321
_journal_paper_doi 10.1107/S160053681401736X
_journal_volume 70
_journal_year 2014
_chemical_formula_iupac '[Zn2 (C21 H25 N2)2 (O H)2]'
_chemical_formula_moiety 'C42 H52 N4 O2 Zn2'
_chemical_formula_sum 'C42 H52 N4 O2 Zn2'
_chemical_formula_weight 775.61
_chemical_name_systematic Di-\m-hydroxido-bis{[<i>N</i>,<i>N</i>'-bis(2,6-dimethylphenyl)pentane-2,4-diiminato(1-)]zinc}
_space_group_crystal_system monoclinic
_space_group_IT_number 14
_space_group_name_Hall '-P 2yn'
_space_group_name_H-M_alt 'P 1 21/n 1'
_symmetry_space_group_name_Hall '-P 2yn'
_symmetry_space_group_name_H-M 'P 1 21/n 1'
_atom_sites_solution_hydrogens mixed
_atom_sites_solution_primary direct
_atom_sites_solution_secondary difmap
_audit_creation_method SHELXL-2012
_cell_angle_alpha 90
_cell_angle_beta 105.222(2)
_cell_angle_gamma 90
_cell_formula_units_Z 2
_cell_length_a 12.8736(4)
_cell_length_b 8.7682(3)
_cell_length_c 17.4530(5)
_cell_measurement_reflns_used 7335
_cell_measurement_temperature 100(2)
_cell_measurement_theta_max 28.27
_cell_measurement_theta_min 2.28
_cell_volume 1900.95(10)
_computing_cell_refinement 'SAINT (Bruker, 2007)'
_computing_data_collection 'SMART (Bruker, 2007)'
_computing_data_reduction 'SAINT (Bruker, 2007)'
_computing_molecular_graphics 'SHELXTL (Sheldrick, 2008)'
_computing_publication_material 'SHELXL2012 (Sheldrick, 2008)'
_computing_structure_refinement 'SHELXL2012 (Sheldrick, 2008)'
_computing_structure_solution 'SHELXTL (Sheldrick, 2008)'
_diffrn_ambient_temperature 100(2)
_diffrn_measured_fraction_theta_full 1.000
_diffrn_measured_fraction_theta_max 1.000
_diffrn_measurement_device_type 'Bruker APEX CCD'
_diffrn_measurement_method '\f and \w scans'
_diffrn_radiation_type MoK\a
_diffrn_radiation_wavelength 0.71073
_diffrn_reflns_av_R_equivalents 0.0164
_diffrn_reflns_limit_h_max 15
_diffrn_reflns_limit_h_min -15
_diffrn_reflns_limit_k_max 10
_diffrn_reflns_limit_k_min -10
_diffrn_reflns_limit_l_max 21
_diffrn_reflns_limit_l_min -21
_diffrn_reflns_number 22627
_diffrn_reflns_theta_full 25.242
_diffrn_reflns_theta_max 26.000
_diffrn_reflns_theta_min 1.763
_exptl_absorpt_coefficient_mu 1.302
_exptl_absorpt_correction_T_max 0.754
_exptl_absorpt_correction_T_min 0.586
_exptl_absorpt_correction_type multi-scan
_exptl_absorpt_process_details '(<i>SADABS</i>; Bruker, 2007)'
_exptl_crystal_colour colorless
_exptl_crystal_density_diffrn 1.355
_exptl_crystal_description block
_exptl_crystal_F_000 816
_exptl_crystal_size_max 0.46
_exptl_crystal_size_mid 0.23
_exptl_crystal_size_min 0.23
_refine_diff_density_max 1.064
_refine_diff_density_min -0.248
_refine_ls_extinction_method none
_refine_ls_goodness_of_fit_ref 0.994
_refine_ls_hydrogen_treatment mixed
_refine_ls_matrix_type full
_refine_ls_number_parameters 230
_refine_ls_number_reflns 3730
_refine_ls_number_restraints 0
_refine_ls_restrained_S_all 0.994
_refine_ls_R_factor_all 0.0297
_refine_ls_R_factor_gt 0.0285
_refine_ls_shift/su_max 0.002
_refine_ls_shift/su_mean 0.000
_refine_ls_structure_factor_coef Fsqd
_refine_ls_weighting_details
;
 w=1/[\s^2^(Fo^2^)+(0.0500P)^2^+1.3900P]
 where P=(Fo^2^+2Fc^2^)/3
;
_refine_ls_weighting_scheme calc
_refine_ls_wR_factor_gt 0.0779
_refine_ls_wR_factor_ref 0.0789
_reflns_number_gt 3576
_reflns_number_total 3730
_reflns_threshold_expression I>2\s(I)
_cod_data_source_file wm5037sup1.cif
_cod_data_source_block I
_cod_database_code 2239858
_cod_database_fobs_code 2239858
_shelx_space_group_comment
;
The symmetry employed for this shelxl refinement is uniquely defined
by the following loop, which should always be used as a source of
symmetry information in preference to the above space-group names.
They are only intended as comments.
;
_shelx_estimated_absorpt_t_min 0.586
_shelx_estimated_absorpt_t_max 0.754
_shelxl_version_number .000002012

loop_
_space_group_symop_operation_xyz
'x, y, z'
'-x+1/2, y+1/2, -z+1/2'
'-x, -y, -z'
'x-1/2, -y-1/2, z-1/2'

loop_
_atom_site_type_symbol
_atom_site_label
_atom_site_fract_x
_atom_site_fract_y
_atom_site_fract_z
_atom_site_U_iso_or_equiv
_atom_site_adp_type
_atom_site_calc_flag
_atom_site_occupancy
_atom_site_disorder_assembly
_atom_site_disorder_group
Zn Zn1 0.95859(2) 0.92266(2) 0.92324(2) 0.02197(9) Uani d 1 A 1
N N1 1.01789(11) 0.88907(16) 0.83143(8) 0.0201(3) Uani d 1 A 1
N N2 0.81321(11) 0.83790(17) 0.87559(8) 0.0228(3) Uani d 1 A 1
O O1 0.96361(10) 1.13369(16) 0.96789(7) 0.0259(3) Uani d 1 A 1
H H1 0.9667(18) 1.209(3) 0.9400(15) 0.038(7) Uiso d 1 B 1
C C3 0.95099(13) 0.87215(19) 0.75919(10) 0.0210(3) Uani d 1 A 1
C C4 0.83960(13) 0.8525(2) 0.74383(10) 0.0223(3) Uani d 1 A 1
H H4 0.8007 0.8593 0.6896 0.027 Uiso calc 1 A 1
C C5 0.77700(13) 0.8241(2) 0.79754(10) 0.0225(3) Uani d 1 A 1
C C6 0.99662(14) 0.8736(2) 0.68752(10) 0.0262(4) Uani d 1 A 1
H H6A 1.0405 0.9654 0.6889 0.039 Uiso d 1 A 1
H H6B 0.9375 0.8735 0.6389 0.039 Uiso d 1 A 1
H H6C 1.0414 0.7829 0.6884 0.039 Uiso d 1 A 1
C C7 0.66271(13) 0.7706(2) 0.76132(10) 0.0267(4) Uani d 1 A 1
H H7A 0.6537 0.6674 0.7802 0.040 Uiso d 1 A 1
H H7B 0.6483 0.7698 0.7033 0.040 Uiso d 1 A 1
H H7C 0.6123 0.8399 0.7770 0.040 Uiso d 1 A 1
C C8 0.74730(13) 0.7795(2) 0.92370(10) 0.0241(4) Uani d 1 A 1
C C9 0.76109(14) 0.6264(2) 0.94808(10) 0.0259(4) Uani d 1 A 1
C C10 0.69362(16) 0.5658(2) 0.99114(11) 0.0305(4) Uani d 1 A 1
H H10 0.7011 0.4621 1.0074 0.037 Uiso calc 1 A 1
C C11 0.61560(15) 0.6562(3) 1.01037(11) 0.0335(4) Uani d 1 A 1
H H11 0.5684 0.6135 1.0383 0.040 Uiso calc 1 A 1
C C12 0.60651(14) 0.8085(3) 0.98893(11) 0.0333(4) Uani d 1 A 1
H H12 0.5541 0.8698 1.0037 0.040 Uiso calc 1 A 1
C C13 0.67270(14) 0.8742(2) 0.94604(11) 0.0294(4) Uani d 1 A 1
C C14 0.84837(15) 0.5304(2) 0.92859(12) 0.0309(4) Uani d 1 A 1
H H14A 0.8418 0.4248 0.9451 0.046 Uiso d 1 A 1
H H14B 0.9191 0.5707 0.9568 0.046 Uiso d 1 A 1
H H14C 0.8408 0.5334 0.8712 0.046 Uiso d 1 A 1
C C15 0.66482(18) 1.0416(3) 0.92477(14) 0.0394(5) Uani d 1 A 1
H H15A 0.7365 1.0880 0.9413 0.059 Uiso d 1 A 1
H H15B 0.6168 1.0925 0.9520 0.059 Uiso d 1 A 1
H H15C 0.6360 1.0530 0.8672 0.059 Uiso d 1 A 1
C C16 1.13079(13) 0.8705(2) 0.83836(9) 0.0205(3) Uani d 1 A 1
C C17 1.17176(14) 0.7214(2) 0.84038(10) 0.0238(3) Uani d 1 A 1
C C18 1.28096(14) 0.7028(2) 0.84487(11) 0.0281(4) Uani d 1 A 1
H H18 1.3101 0.6030 0.8463 0.034 Uiso calc 1 A 1
C C19 1.34732(14) 0.8281(2) 0.84731(11) 0.0290(4) Uani d 1 A 1
H H19 1.4212 0.8140 0.8494 0.035 Uiso calc 1 A 1
C C20 1.30597(14) 0.9738(2) 0.84663(10) 0.0277(4) Uani d 1 A 1
H H20 1.3522 1.0591 0.8488 0.033 Uiso calc 1 A 1
C C21 1.19747(14) 0.9978(2) 0.84288(10) 0.0228(3) Uani d 1 A 1
C C22 1.09984(17) 0.5850(2) 0.83697(13) 0.0314(4) Uani d 1 A 1
H H22A 1.0652 0.5902 0.8806 0.047 Uiso d 1 A 1
H H22B 1.1429 0.4916 0.8419 0.047 Uiso d 1 A 1
H H22C 1.0446 0.5843 0.7862 0.047 Uiso d 1 A 1
C C23 1.15467(15) 1.1575(2) 0.84357(11) 0.0285(4) Uani d 1 A 1
H H23A 1.0852 1.1661 0.8038 0.043 Uiso d 1 A 1
H H23B 1.2058 1.2301 0.8311 0.043 Uiso d 1 A 1
H H23C 1.1452 1.1803 0.8963 0.043 Uiso d 1 A 1

loop_
_atom_site_aniso_label
_atom_site_aniso_U_11
_atom_site_aniso_U_22
_atom_site_aniso_U_33
_atom_site_aniso_U_12
_atom_site_aniso_U_13
_atom_site_aniso_U_23
Zn1 0.01621(12) 0.03297(14) 0.01712(12) 0.00048(7) 0.00511(8) -0.00413(7)
N1 0.0170(7) 0.0258(7) 0.0179(7) 0.0004(5) 0.0054(5) -0.0020(5)
N2 0.0172(6) 0.0314(8) 0.0201(7) 0.0002(6) 0.0056(5) 0.0005(6)
O1 0.0264(6) 0.0323(7) 0.0186(6) 0.0012(5) 0.0052(5) -0.0017(5)
C3 0.0231(8) 0.0214(8) 0.0196(8) 0.0010(6) 0.0074(6) -0.0003(6)
C4 0.0212(8) 0.0272(9) 0.0179(8) 0.0000(6) 0.0039(6) 0.0015(6)
C5 0.0190(8) 0.0248(8) 0.0226(8) 0.0014(6) 0.0037(6) 0.0023(7)
C6 0.0239(8) 0.0366(10) 0.0191(8) -0.0015(7) 0.0073(7) -0.0002(7)
C7 0.0204(8) 0.0353(10) 0.0227(8) -0.0037(7) 0.0028(7) 0.0038(7)
C8 0.0164(7) 0.0375(10) 0.0177(8) -0.0011(7) 0.0033(6) 0.0005(7)
C9 0.0215(8) 0.0347(9) 0.0201(8) -0.0020(7) 0.0029(7) -0.0022(7)
C10 0.0296(10) 0.0388(11) 0.0216(9) -0.0083(8) 0.0040(7) 0.0017(7)
C11 0.0255(9) 0.0542(13) 0.0217(9) -0.0101(9) 0.0081(7) -0.0004(8)
C12 0.0205(8) 0.0561(13) 0.0243(9) 0.0028(8) 0.0078(7) -0.0023(8)
C13 0.0208(8) 0.0431(11) 0.0242(9) 0.0042(8) 0.0057(7) 0.0024(8)
C14 0.0295(9) 0.0311(10) 0.0318(10) 0.0015(8) 0.0077(8) -0.0006(8)
C15 0.0364(11) 0.0441(12) 0.0418(12) 0.0127(9) 0.0177(9) 0.0040(10)
C16 0.0187(8) 0.0280(9) 0.0157(7) 0.0011(6) 0.0062(6) -0.0011(6)
C17 0.0251(8) 0.0276(9) 0.0204(8) 0.0023(7) 0.0087(6) -0.0009(7)
C18 0.0274(9) 0.0340(10) 0.0248(9) 0.0089(7) 0.0102(7) 0.0017(7)
C19 0.0185(8) 0.0461(11) 0.0235(9) 0.0032(7) 0.0071(7) -0.0007(8)
C20 0.0220(8) 0.0392(10) 0.0226(9) -0.0064(7) 0.0072(7) -0.0025(8)
C21 0.0243(8) 0.0281(9) 0.0167(8) -0.0002(7) 0.0066(6) -0.0006(6)
C22 0.0341(10) 0.0249(9) 0.0386(11) 0.0014(7) 0.0154(9) -0.0015(7)
C23 0.0315(9) 0.0258(9) 0.0296(9) -0.0016(7) 0.0104(7) -0.0007(7)

loop_
_atom_type_symbol
_atom_type_description
_atom_type_scat_dispersion_real
_atom_type_scat_dispersion_imag
_atom_type_scat_source
C C 0.0033 0.0016 'International Tables Vol C Tables 4.2.6.8 and 6.1.1.4'
H H 0.0000 0.0000 'International Tables Vol C Tables 4.2.6.8 and 6.1.1.4'
N N 0.0061 0.0033 'International Tables Vol C Tables 4.2.6.8 and 6.1.1.4'
O O 0.0106 0.0060 'International Tables Vol C Tables 4.2.6.8 and 6.1.1.4'
Zn Zn 0.2839 1.4301 'International Tables Vol C Tables 4.2.6.8 and 6.1.1.4'

loop_
_geom_angle_atom_site_label_1
_geom_angle_atom_site_label_2
_geom_angle_atom_site_label_3
_geom_angle_site_symmetry_1
_geom_angle
O1 Zn1 N1 3_777 122.77(6)
O1 Zn1 N2 3_777 119.80(6)
N1 Zn1 N2 . 97.33(6)
O1 Zn1 O1 3_777 84.25(6)
N1 Zn1 O1 . 118.36(6)
N2 Zn1 O1 . 116.11(6)
C3 N1 C16 . 117.04(14)
C3 N1 Zn1 . 119.54(11)
C16 N1 Zn1 . 123.26(11)
C5 N2 C8 . 117.81(14)
C5 N2 Zn1 . 120.29(11)
C8 N2 Zn1 . 121.74(11)
Zn1 O1 Zn1 3_777 95.75(6)
Zn1 O1 H1 3_777 132.7(17)
Zn1 O1 H1 . 120.8(17)
N1 C3 C4 . 124.70(15)
N1 C3 C6 . 118.99(15)
C4 C3 C6 . 116.30(15)
C3 C4 C5 . 129.11(15)
C3 C4 H4 . 115.4
C5 C4 H4 . 115.4
N2 C5 C4 . 124.02(15)
N2 C5 C7 . 119.89(15)
C4 C5 C7 . 116.07(15)
C3 C6 H6A . 109.5
C3 C6 H6B . 109.5
H6A C6 H6B . 109.5
C3 C6 H6C . 109.5
H6A C6 H6C . 109.5
H6B C6 H6C . 109.5
C5 C7 H7A . 109.5
C5 C7 H7B . 109.5
H7A C7 H7B . 109.5
C5 C7 H7C . 109.5
H7A C7 H7C . 109.5
H7B C7 H7C . 109.5
C13 C8 C9 . 121.56(16)
C13 C8 N2 . 120.37(17)
C9 C8 N2 . 118.06(15)
C10 C9 C8 . 118.67(17)
C10 C9 C14 . 120.93(18)
C8 C9 C14 . 120.39(16)
C11 C10 C9 . 120.38(19)
C11 C10 H10 . 119.8
C9 C10 H10 . 119.8
C12 C11 C10 . 120.06(17)
C12 C11 H11 . 120.0
C10 C11 H11 . 120.0
C11 C12 C13 . 121.50(18)
C11 C12 H12 . 119.2
C13 C12 H12 . 119.2
C12 C13 C8 . 117.67(19)
C12 C13 C15 . 121.39(18)
C8 C13 C15 . 120.94(17)
C9 C14 H14A . 109.5
C9 C14 H14B . 109.5
H14A C14 H14B . 109.5
C9 C14 H14C . 109.5
H14A C14 H14C . 109.5
H14B C14 H14C . 109.5
C13 C15 H15A . 109.5
C13 C15 H15B . 109.5
H15A C15 H15B . 109.5
C13 C15 H15C . 109.5
H15A C15 H15C . 109.5
H15B C15 H15C . 109.5
C21 C16 C17 . 121.33(15)
C21 C16 N1 . 120.49(15)
C17 C16 N1 . 118.17(15)
C18 C17 C16 . 118.38(16)
C18 C17 C22 . 120.61(17)
C16 C17 C22 . 121.01(15)
C19 C18 C17 . 120.81(17)
C19 C18 H18 . 119.6
C17 C18 H18 . 119.6
C20 C19 C18 . 119.98(16)
C20 C19 H19 . 120.0
C18 C19 H19 . 120.0
C19 C20 C21 . 121.15(18)
C19 C20 H20 . 119.4
C21 C20 H20 . 119.4
C20 C21 C16 . 118.32(17)
C20 C21 C23 . 120.18(17)
C16 C21 C23 . 121.50(16)
C17 C22 H22A . 109.5
C17 C22 H22B . 109.5
H22A C22 H22B . 109.5
C17 C22 H22C . 109.5
H22A C22 H22C . 109.5
H22B C22 H22C . 109.5
C21 C23 H23A . 109.5
C21 C23 H23B . 109.5
H23A C23 H23B . 109.5
C21 C23 H23C . 109.5
H23A C23 H23C . 109.5
H23B C23 H23C . 109.5

loop_
_geom_bond_atom_site_label_1
_geom_bond_atom_site_label_2
_geom_bond_site_symmetry_2
_geom_bond_distance
Zn1 O1 3_777 1.9643(13)
Zn1 N1 . 1.9696(14)
Zn1 N2 . 1.9823(14)
Zn1 O1 . 2.0022(14)
N1 C3 . 1.335(2)
N1 C16 . 1.436(2)
N2 C5 . 1.324(2)
N2 C8 . 1.436(2)
O1 H1 . 0.83(3)
C3 C4 . 1.398(2)
C3 C6 . 1.515(2)
C4 C5 . 1.410(2)
C4 H4 . 0.9500
C5 C7 . 1.515(2)
C6 H6A . 0.9800
C6 H6B . 0.9800
C6 H6C . 0.9800
C7 H7A . 0.9800
C7 H7B . 0.9800
C7 H7C . 0.9800
C8 C13 . 1.400(3)
C8 C9 . 1.406(3)
C9 C10 . 1.394(3)
C9 C14 . 1.512(3)
C10 C11 . 1.388(3)
C10 H10 . 0.9500
C11 C12 . 1.383(3)
C11 H11 . 0.9500
C12 C13 . 1.397(3)
C12 H12 . 0.9500
C13 C15 . 1.511(3)
C14 H14A . 0.9800
C14 H14B . 0.9800
C14 H14C . 0.9800
C15 H15A . 0.9800
C15 H15B . 0.9800
C15 H15C . 0.9800
C16 C21 . 1.398(2)
C16 C17 . 1.407(2)
C17 C18 . 1.397(2)
C17 C22 . 1.504(3)
C18 C19 . 1.386(3)
C18 H18 . 0.9500
C19 C20 . 1.383(3)
C19 H19 . 0.9500
C20 C21 . 1.397(2)
C20 H20 . 0.9500
C21 C23 . 1.506(3)
C22 H22A . 0.9800
C22 H22B . 0.9800
C22 H22C . 0.9800
C23 H23A . 0.9800
C23 H23B . 0.9800
C23 H23C . 0.9800

loop_
_geom_torsion_atom_site_label_1
_geom_torsion_atom_site_label_2
_geom_torsion_atom_site_label_3
_geom_torsion_atom_site_label_4
_geom_torsion
C16 N1 C3 C4 165.14(16)
Zn1 N1 C3 C4 -10.5(2)
C16 N1 C3 C6 -14.8(2)
Zn1 N1 C3 C6 169.60(12)
N1 C3 C4 C5 -10.3(3)
C6 C3 C4 C5 169.62(18)
C8 N2 C5 C4 -169.09(16)
Zn1 N2 C5 C4 6.4(2)
C8 N2 C5 C7 9.1(2)
Zn1 N2 C5 C7 -175.34(12)
C3 C4 C5 N2 12.6(3)
C3 C4 C5 C7 -165.64(18)
C5 N2 C8 C13 -91.7(2)
Zn1 N2 C8 C13 92.82(17)
C5 N2 C8 C9 89.03(19)
Zn1 N2 C8 C9 -86.44(18)
C13 C8 C9 C10 4.2(3)
N2 C8 C9 C10 -176.53(15)
C13 C8 C9 C14 -175.09(16)
N2 C8 C9 C14 4.2(2)
C8 C9 C10 C11 -0.9(3)
C14 C9 C10 C11 178.37(17)
C9 C10 C11 C12 -2.0(3)
C10 C11 C12 C13 1.7(3)
C11 C12 C13 C8 1.5(3)
C11 C12 C13 C15 -178.18(19)
C9 C8 C13 C12 -4.5(3)
N2 C8 C13 C12 176.31(16)
C9 C8 C13 C15 175.20(17)
N2 C8 C13 C15 -4.0(3)
C3 N1 C16 C21 100.95(19)
Zn1 N1 C16 C21 -83.61(18)
C3 N1 C16 C17 -79.0(2)
Zn1 N1 C16 C17 96.43(16)
C21 C16 C17 C18 -1.7(2)
N1 C16 C17 C18 178.23(15)
C21 C16 C17 C22 178.88(17)
N1 C16 C17 C22 -1.2(2)
C16 C17 C18 C19 0.0(3)
C22 C17 C18 C19 179.42(17)
C17 C18 C19 C20 1.1(3)
C18 C19 C20 C21 -0.5(3)
C19 C20 C21 C16 -1.1(3)
C19 C20 C21 C23 179.00(16)
C17 C16 C21 C20 2.3(2)
N1 C16 C21 C20 -177.69(15)
C17 C16 C21 C23 -177.87(16)
N1 C16 C21 C23 2.2(2)
